data_4341966
loop_
_publ_author_name
'Luan, Lindong'
'Ding, Hejun'
'Yang, Meng'
'Lin, Zhien'
'Huang, Hui'

_publ_section_title
;
 A hybrid open-framework structure containing different manganese
 phosphate chains as its building blocks.
;
_journal_issue 1
_journal_name_full 'Inorganic chemistry'
_journal_page_first 19
_journal_page_last 21
_journal_paper_doi 10.1021/ic502601s
_journal_volume 54
_journal_year 2015
_chemical_formula_sum 'C10 H18 Mn4 N2 O22 P2'
_chemical_formula_weight 799.96
_chemical_name_systematic
; 
 ? 
;
_space_group_IT_number 2
_symmetry_cell_setting triclinic
_symmetry_space_group_name_Hall '-P 1'
_symmetry_space_group_name_H-M 'P -1'
_atom_sites_solution_hydrogens geom
_atom_sites_solution_primary direct
_atom_sites_solution_secondary difmap
_audit_creation_method SHELXL-97
_cell_angle_alpha 75.902(5)
_cell_angle_beta 79.142(4)
_cell_angle_gamma 86.695(4)
_cell_formula_units_Z 1
_cell_length_a 7.7895(3)
_cell_length_b 8.0754(5)
_cell_length_c 9.7286(6)
_cell_measurement_reflns_used 3533
_cell_measurement_temperature 293(2)
_cell_measurement_theta_max 71.8340
_cell_measurement_theta_min 4.7680
_cell_volume 582.86(6)
_computing_structure_refinement 'SHELXL-97 (Sheldrick, 1997)'
_computing_structure_solution 'SHELXS-97 (Sheldrick, 1990)'
_diffrn_ambient_temperature 293(2)
_diffrn_measured_fraction_theta_full 1.000
_diffrn_measured_fraction_theta_max 1.000
_diffrn_measurement_device_type 'New Gemini, Dual, Cu at zero, EosS2'
_diffrn_measurement_method '\w scans'
_diffrn_radiation_monochromator graphite
_diffrn_radiation_source 'fine-focus sealed tube'
_diffrn_radiation_type CuK\a
_diffrn_radiation_wavelength 1.54184
_diffrn_reflns_av_R_equivalents 0.0504
_diffrn_reflns_av_sigmaI/netI 0.0391
_diffrn_reflns_limit_h_max 9
_diffrn_reflns_limit_h_min -6
_diffrn_reflns_limit_k_max 9
_diffrn_reflns_limit_k_min -8
_diffrn_reflns_limit_l_max 11
_diffrn_reflns_limit_l_min -11
_diffrn_reflns_number 6223
_diffrn_reflns_theta_full 67.02
_diffrn_reflns_theta_max 67.02
_diffrn_reflns_theta_min 4.76
_exptl_absorpt_coefficient_mu 19.577
_exptl_absorpt_correction_T_max 1.00000
_exptl_absorpt_correction_T_min 0.32515
_exptl_absorpt_correction_type multi-scan
_exptl_absorpt_process_details
;
CrysAlisPro, Agilent Technologies,
Version 1.171.37.33 (release 27-03-2014 CrysAlis171 .NET)
(compiled Mar 27 2014,17:12:48)
Empirical absorption correction using spherical harmonics,
 implemented in SCALE3 ABSPACK scaling algorithm.
;
_exptl_crystal_colour light-pink
_exptl_crystal_density_diffrn 2.279
_exptl_crystal_density_method 'not measured'
_exptl_crystal_description sticky
_exptl_crystal_F_000 398
_exptl_crystal_size_max 0.4
_exptl_crystal_size_mid 0.2
_exptl_crystal_size_min 0.2
_refine_diff_density_max 0.783
_refine_diff_density_min -0.709
_refine_diff_density_rms 0.159
_refine_ls_extinction_method none
_refine_ls_goodness_of_fit_ref 1.090
_refine_ls_hydrogen_treatment mixed
_refine_ls_matrix_type full
_refine_ls_number_parameters 200
_refine_ls_number_reflns 2077
_refine_ls_number_restraints 0
_refine_ls_restrained_S_all 1.090
_refine_ls_R_factor_all 0.0501
_refine_ls_R_factor_gt 0.0483
_refine_ls_shift/su_max 0.000
_refine_ls_shift/su_mean 0.000
_refine_ls_structure_factor_coef Fsqd
_refine_ls_weighting_details 'calc w=1/[\s^2^(Fo^2^)+(0.0935P)^2^+0.4575P] where P=(Fo^2^+2Fc^2^)/3'
_refine_ls_weighting_scheme calc
_refine_ls_wR_factor_gt 0.1355
_refine_ls_wR_factor_ref 0.1375
_reflns_number_gt 1937
_reflns_number_total 2077
_reflns_threshold_expression >2sigma(I)
_cod_data_source_file ic502601s_si_003.cif
_cod_data_source_block 1
_cod_depositor_comments 'Adding full bibliography for 4341965--4341966.cif.'
_cod_original_sg_symbol_H-M P-1
_cod_database_code 4341966

loop_
_symmetry_equiv_pos_as_xyz
'x, y, z'
'-x, -y, -z'

loop_
_atom_site_label
_atom_site_type_symbol
_atom_site_fract_x
_atom_site_fract_y
_atom_site_fract_z
_atom_site_U_iso_or_equiv
_atom_site_adp_type
_atom_site_occupancy
_atom_site_symmetry_multiplicity
_atom_site_calc_flag
_atom_site_refinement_flags
Mn1 Mn 0.65797(8) 0.46703(8) 0.25269(7) 0.0163(2) Uani 1 1 d .
Mn2 Mn 0.32238(8) 0.19107(8) 0.37035(7) 0.0172(2) Uani 1 1 d .
P1 P 0.57321(13) 0.23023(13) 0.59513(11) 0.0164(3) Uani 1 1 d .
O1 O 0.5229(4) 0.2959(4) 0.4458(3) 0.0217(7) Uani 1 1 d .
O2 O 0.4647(4) 0.3139(4) 0.7056(3) 0.0277(7) Uani 1 1 d .
O3 O 0.5603(4) 0.0398(4) 0.6451(3) 0.0250(7) Uani 1 1 d .
O4 O 0.7721(4) 0.2760(4) 0.5772(4) 0.0275(7) Uani 1 1 d .
H1 H 0.7792 0.3601 0.6090 0.041 Uiso 1 1 calc R
O5 O 0.8455(4) 0.2567(4) 0.2217(4) 0.0264(7) Uani 1 1 d .
O6 O 1.0887(4) 0.1403(4) 0.2918(4) 0.0269(7) Uani 1 1 d .
O7 O 0.9112(4) 0.5479(4) 0.2853(4) 0.0270(7) Uani 1 1 d .
O8 O 1.1601(4) 0.4357(4) 0.3501(4) 0.0262(7) Uani 1 1 d .
O9 O 0.4674(4) 0.3473(4) 0.1635(3) 0.0209(6) Uani 1 1 d .
O10 O 0.3131(4) 0.4017(4) -0.0156(3) 0.0244(7) Uani 1 1 d .
OW1 O 0.1712(8) 0.1257(8) 0.5920(5) 0.087(2) Uani 1 1 d .
H2 H 0.0852 0.0629 0.5971 0.130 Uiso 1 1 d R
H3 H 0.2438 0.0599 0.6343 0.130 Uiso 1 1 d R
C1 C 0.9820(6) 0.2611(5) 0.2691(5) 0.0204(9) Uani 1 1 d .
C2 C 1.0212(6) 0.4301(5) 0.3055(5) 0.0197(9) Uani 1 1 d .
C3 C 0.4338(5) 0.4273(5) 0.0420(4) 0.0184(9) Uani 1 1 d .
C4 C 0.0464(7) 0.0754(8) 0.9488(6) 0.0415(14) Uani 1 1 d .
C5 C 0.3306(12) -0.0367(12) 0.9845(10) 0.0281(19) Uani 0.50 1 d P
C6 C -0.2350(12) 0.1911(11) 0.9187(10) 0.0256(19) Uani 0.50 1 d P
N1 N 0.2246(10) 0.0469(9) 0.8731(8) 0.0236(16) Uani 0.50 1 d P
N2 N -0.0586(10) 0.1346(9) 0.8453(8) 0.0228(16) Uani 0.50 1 d P

loop_
_atom_site_aniso_label
_atom_site_aniso_U_11
_atom_site_aniso_U_22
_atom_site_aniso_U_33
_atom_site_aniso_U_23
_atom_site_aniso_U_13
_atom_site_aniso_U_12
Mn1 0.0178(4) 0.0146(4) 0.0176(4) -0.0042(3) -0.0062(3) 0.0027(3)
Mn2 0.0188(4) 0.0130(4) 0.0206(4) -0.0034(3) -0.0071(3) 0.0019(3)
P1 0.0196(6) 0.0137(5) 0.0170(5) -0.0046(4) -0.0061(4) 0.0034(4)
O1 0.0254(16) 0.0215(15) 0.0189(15) -0.0027(12) -0.0071(12) -0.0047(12)
O2 0.0389(19) 0.0211(15) 0.0227(16) -0.0074(13) -0.0059(14) 0.0121(14)
O3 0.0318(18) 0.0146(15) 0.0291(17) -0.0051(13) -0.0088(14) 0.0060(12)
O4 0.0252(17) 0.0294(17) 0.0321(18) -0.0123(14) -0.0089(14) -0.0018(13)
O5 0.0241(16) 0.0272(16) 0.0371(18) -0.0191(14) -0.0168(14) 0.0115(13)
O6 0.0270(17) 0.0193(16) 0.0424(19) -0.0151(14) -0.0181(15) 0.0079(13)
O7 0.0208(16) 0.0152(14) 0.045(2) -0.0069(14) -0.0087(14) 0.0038(12)
O8 0.0228(16) 0.0210(15) 0.0399(19) -0.0119(14) -0.0131(14) 0.0027(12)
O9 0.0251(16) 0.0223(15) 0.0144(14) 0.0011(12) -0.0079(12) -0.0016(12)
O10 0.0268(16) 0.0289(16) 0.0178(15) -0.0007(12) -0.0098(13) -0.0040(13)
OW1 0.106(4) 0.127(5) 0.027(2) -0.019(3) 0.015(2) -0.089(4)
C1 0.022(2) 0.020(2) 0.021(2) -0.0086(17) -0.0039(17) 0.0015(17)
C2 0.020(2) 0.018(2) 0.021(2) -0.0032(16) -0.0015(16) -0.0012(16)
C3 0.021(2) 0.018(2) 0.0166(19) -0.0046(16) -0.0022(16) 0.0021(17)
C4 0.029(3) 0.068(4) 0.030(3) -0.022(3) -0.002(2) 0.007(3)
C5 0.025(5) 0.032(5) 0.024(5) -0.003(4) -0.002(4) -0.003(4)
C6 0.031(5) 0.025(4) 0.021(4) -0.008(4) -0.003(4) 0.005(4)
N1 0.031(4) 0.019(3) 0.019(4) -0.003(3) -0.004(3) 0.002(3)
N2 0.032(4) 0.013(3) 0.018(3) 0.001(3) 0.002(3) 0.006(3)

loop_
_atom_type_symbol
_atom_type_description
_atom_type_scat_dispersion_real
_atom_type_scat_dispersion_imag
_atom_type_scat_source
C C 0.0181 0.0091 'International Tables Vol C Tables 4.2.6.8 and 6.1.1.4'
H H 0.0000 0.0000 'International Tables Vol C Tables 4.2.6.8 and 6.1.1.4'
Mn Mn -0.5299 2.8052 'International Tables Vol C Tables 4.2.6.8 and 6.1.1.4'
N N 0.0311 0.0180 'International Tables Vol C Tables 4.2.6.8 and 6.1.1.4'
O O 0.0492 0.0322 'International Tables Vol C Tables 4.2.6.8 and 6.1.1.4'
P P 0.2955 0.4335 'International Tables Vol C Tables 4.2.6.8 and 6.1.1.4'

loop_
_geom_angle_atom_site_label_1
_geom_angle_atom_site_label_2
_geom_angle_atom_site_label_3
_geom_angle
_geom_angle_site_symmetry_1
_geom_angle_site_symmetry_3
O2 Mn1 O1 95.84(13) 2_666 .
O2 Mn1 O7 91.77(13) 2_666 .
O1 Mn1 O7 111.38(12) . .
O2 Mn1 O5 165.93(13) 2_666 .
O1 Mn1 O5 88.43(13) . .
O7 Mn1 O5 74.21(11) . .
O2 Mn1 O9 104.83(13) 2_666 .
O1 Mn1 O9 78.77(11) . .
O7 Mn1 O9 159.81(13) . .
O5 Mn1 O9 89.14(11) . .
O2 Mn1 O10 87.14(12) 2_666 2_665
O1 Mn1 O10 151.50(11) . 2_665
O7 Mn1 O10 96.81(12) . 2_665
O5 Mn1 O10 95.50(12) . 2_665
O9 Mn1 O10 73.09(11) . 2_665
O3 Mn2 O1 98.72(12) 2_656 .
O3 Mn2 O6 94.16(12) 2_656 1_455
O1 Mn2 O6 167.07(12) . 1_455
O3 Mn2 OW1 101.1(2) 2_656 .
O1 Mn2 OW1 89.83(15) . .
O6 Mn2 OW1 88.72(17) 1_455 .
O3 Mn2 O9 97.30(12) 2_656 .
O1 Mn2 O9 79.18(11) . .
O6 Mn2 O9 98.20(12) 1_455 .
OW1 Mn2 O9 159.82(18) . .
O3 Mn2 O8 167.22(12) 2_656 1_455
O1 Mn2 O8 92.94(11) . 1_455
O6 Mn2 O8 74.13(11) 1_455 1_455
OW1 Mn2 O8 84.1(2) . 1_455
O9 Mn2 O8 79.71(12) . 1_455
O3 P1 O2 110.23(19) . .
O3 P1 O1 111.72(17) . .
O2 P1 O1 111.81(18) . .
O3 P1 O4 107.02(18) . .
O2 P1 O4 109.50(19) . .
O1 P1 O4 106.35(18) . .
P1 O1 Mn2 125.02(17) . .
P1 O1 Mn1 130.63(18) . .
Mn2 O1 Mn1 103.22(12) . .
P1 O2 Mn1 146.7(2) . 2_666
P1 O3 Mn2 146.0(2) . 2_656
P1 O4 H1 109.5 . .
C1 O5 Mn1 114.1(3) . .
C1 O6 Mn2 116.7(3) . 1_655
C2 O7 Mn1 114.3(3) . .
C2 O8 Mn2 114.6(3) . 1_655
C3 O9 Mn1 116.6(3) . .
C3 O9 Mn2 137.5(3) . .
Mn1 O9 Mn2 98.50(11) . .
C3 O10 Mn1 114.5(3) . 2_665
Mn2 OW1 H2 110.6 . .
Mn2 OW1 H3 100.1 . .
H2 OW1 H3 105.2 . .
O5 C1 O6 125.5(4) . .
O5 C1 C2 117.0(4) . .
O6 C1 C2 117.5(4) . .
O8 C2 O7 126.4(4) . .
O8 C2 C1 117.0(4) . .
O7 C2 C1 116.5(4) . .
O10 C3 O9 127.5(4) . .
O10 C3 C3 118.1(4) . 2_665
O9 C3 C3 114.3(4) . 2_665
N2 C4 N1 108.0(6) . .
N2 C4 C4 105.6(6) . 2_557
N1 C4 C4 117.5(7) . 2_557
N1 C5 C6 108.9(7) . 2_557
C5 C6 N2 109.1(7) 2_557 .
C4 N1 C5 107.7(6) . .
C4 N2 C6 108.8(6) . .

loop_
_geom_bond_atom_site_label_1
_geom_bond_atom_site_label_2
_geom_bond_distance
_geom_bond_site_symmetry_2
Mn1 O2 2.053(3) 2_666
Mn1 O1 2.169(3) .
Mn1 O7 2.214(3) .
Mn1 O5 2.215(3) .
Mn1 O9 2.226(3) .
Mn1 O10 2.266(3) 2_665
Mn2 O3 2.054(3) 2_656
Mn2 O1 2.141(3) .
Mn2 O6 2.198(3) 1_455
Mn2 OW1 2.208(4) .
Mn2 O9 2.234(3) .
Mn2 O8 2.271(3) 1_455
P1 O3 1.499(3) .
P1 O2 1.507(3) .
P1 O1 1.536(3) .
P1 O4 1.581(3) .
O2 Mn1 2.053(3) 2_666
O3 Mn2 2.054(3) 2_656
O4 H1 0.8200 .
O5 C1 1.241(5) .
O6 C1 1.250(5) .
O6 Mn2 2.198(3) 1_655
O7 C2 1.247(5) .
O8 C2 1.247(5) .
O8 Mn2 2.271(3) 1_655
O9 C3 1.267(5) .
O10 C3 1.232(5) .
O10 Mn1 2.266(3) 2_665
OW1 H2 0.8506 .
OW1 H3 0.8475 .
C1 C2 1.550(6) .
C3 C3 1.570(8) 2_665
C4 N2 1.393(9) .
C4 N1 1.477(9) .
C4 C4 1.496(13) 2_557
C5 N1 1.493(12) .
C5 C6 1.506(13) 2_557
C6 C5 1.506(13) 2_557
C6 N2 1.525(11) .

loop_
_geom_torsion_atom_site_label_1
_geom_torsion_atom_site_label_2
_geom_torsion_atom_site_label_3
_geom_torsion_atom_site_label_4
_geom_torsion
_geom_torsion_site_symmetry_1
_geom_torsion_site_symmetry_4
O3 P1 O1 Mn2 36.1(3) . .
O2 P1 O1 Mn2 -88.0(2) . .
O4 P1 O1 Mn2 152.5(2) . .
O3 P1 O1 Mn1 -129.6(2) . .
O2 P1 O1 Mn1 106.3(3) . .
O4 P1 O1 Mn1 -13.2(3) . .
O3 Mn2 O1 P1 -68.6(2) 2_656 .
O6 Mn2 O1 P1 116.1(5) 1_455 .
OW1 Mn2 O1 P1 32.6(3) . .
O9 Mn2 O1 P1 -164.4(2) . .
O8 Mn2 O1 P1 116.6(2) 1_455 .
O3 Mn2 O1 Mn1 100.32(14) 2_656 .
O6 Mn2 O1 Mn1 -74.9(6) 1_455 .
OW1 Mn2 O1 Mn1 -158.5(2) . .
O9 Mn2 O1 Mn1 4.49(11) . .
O8 Mn2 O1 Mn1 -74.44(14) 1_455 .
O2 Mn1 O1 P1 -92.5(2) 2_666 .
O7 Mn1 O1 P1 1.7(3) . .
O5 Mn1 O1 P1 74.1(2) . .
O9 Mn1 O1 P1 163.5(3) . .
O10 Mn1 O1 P1 172.7(2) 2_665 .
O2 Mn1 O1 Mn2 99.49(14) 2_666 .
O7 Mn1 O1 Mn2 -166.30(12) . .
O5 Mn1 O1 Mn2 -93.95(13) . .
O9 Mn1 O1 Mn2 -4.52(11) . .
O10 Mn1 O1 Mn2 4.7(3) 2_665 .
O3 P1 O2 Mn1 -161.4(4) . 2_666
O1 P1 O2 Mn1 -36.4(5) . 2_666
O4 P1 O2 Mn1 81.2(4) . 2_666
O2 P1 O3 Mn2 -156.0(3) . 2_656
O1 P1 O3 Mn2 79.1(4) . 2_656
O4 P1 O3 Mn2 -37.0(4) . 2_656
O2 Mn1 O5 C1 11.6(7) 2_666 .
O1 Mn1 O5 C1 -96.4(3) . .
O7 Mn1 O5 C1 16.4(3) . .
O9 Mn1 O5 C1 -175.2(3) . .
O10 Mn1 O5 C1 111.9(3) 2_665 .
O2 Mn1 O7 C2 162.8(3) 2_666 .
O1 Mn1 O7 C2 65.8(3) . .
O5 Mn1 O7 C2 -16.1(3) . .
O9 Mn1 O7 C2 -51.5(5) . .
O10 Mn1 O7 C2 -109.9(3) 2_665 .
O2 Mn1 O9 C3 66.5(3) 2_666 .
O1 Mn1 O9 C3 159.7(3) . .
O7 Mn1 O9 C3 -77.9(4) . .
O5 Mn1 O9 C3 -111.8(3) . .
O10 Mn1 O9 C3 -15.8(3) 2_665 .
O2 Mn1 O9 Mn2 -88.88(13) 2_666 .
O1 Mn1 O9 Mn2 4.26(10) . .
O7 Mn1 O9 Mn2 126.7(3) . .
O5 Mn1 O9 Mn2 92.83(13) . .
O10 Mn1 O9 Mn2 -171.15(14) 2_665 .
O3 Mn2 O9 C3 111.6(4) 2_656 .
O1 Mn2 O9 C3 -150.8(4) . .
O6 Mn2 O9 C3 16.3(4) 1_455 .
OW1 Mn2 O9 C3 -92.8(6) . .
O8 Mn2 O9 C3 -55.8(4) 1_455 .
O3 Mn2 O9 Mn1 -101.85(13) 2_656 .
O1 Mn2 O9 Mn1 -4.31(10) . .
O6 Mn2 O9 Mn1 162.85(12) 1_455 .
OW1 Mn2 O9 Mn1 53.8(5) . .
O8 Mn2 O9 Mn1 90.73(12) 1_455 .
Mn1 O5 C1 O6 164.0(4) . .
Mn1 O5 C1 C2 -14.9(5) . .
Mn2 O6 C1 O5 178.3(4) 1_655 .
Mn2 O6 C1 C2 -2.8(5) 1_655 .
Mn2 O8 C2 O7 -179.8(4) 1_655 .
Mn2 O8 C2 C1 -0.8(5) 1_655 .
Mn1 O7 C2 O8 -167.0(4) . .
Mn1 O7 C2 C1 14.0(5) . .
O5 C1 C2 O8 -178.5(4) . .
O6 C1 C2 O8 2.5(6) . .
O5 C1 C2 O7 0.6(6) . .
O6 C1 C2 O7 -178.4(4) . .
Mn1 O10 C3 O9 -166.2(3) 2_665 .
Mn1 O10 C3 C3 12.7(6) 2_665 2_665
Mn1 O9 C3 O10 -166.5(4) . .
Mn2 O9 C3 O10 -24.1(7) . .
Mn1 O9 C3 C3 14.6(5) . 2_665
Mn2 O9 C3 C3 157.0(3) . 2_665
N2 C4 N1 C5 -173.1(6) . .
C4 C4 N1 C5 -54.0(9) 2_557 .
C6 C5 N1 C4 52.3(9) 2_557 .
N1 C4 N2 C6 -171.3(6) . .
C4 C4 N2 C6 62.3(8) 2_557 .
C5 C6 N2 C4 -67.9(9) 2_557 .
